data_1551992
loop_
_publ_author_name
'Manuel Alcarazo'
'Christian W. Lehmann'
'Anakuthil Anoop'
'Walter Thiel'
'Alois Furstner'

_publ_section_title
;
 Coordination chemistry at carbon
;
_journal_name_full 'Nature Chemistry'
_journal_page_first 295
_journal_page_last 301
_journal_paper_doi 10.1038/nchem.248
_journal_volume 1
_journal_year 2009
_chemical_compound_source CH2Cl2/pentane
_chemical_formula_moiety 'C26 H20 Au Cl N P'
_chemical_formula_sum 'C26 H20 Au Cl N P'
_chemical_formula_weight 609.82
_space_group_IT_number 2
_space_group_name_Hall '-P 1'
_space_group_name_H-M_alt 'P -1'
_symmetry_cell_setting triclinic
_symmetry_Int_Tables_number 2
_symmetry_space_group_name_Hall '-P 1'
_symmetry_space_group_name_H-M 'P -1'
_atom_sites_solution_hydrogens geom
_atom_sites_solution_primary patterson
_atom_sites_solution_secondary difmap
_cell_angle_alpha 78.2850(10)
_cell_angle_beta 73.7180(10)
_cell_angle_gamma 84.8220(10)
_cell_formula_units_Z 2
_cell_length_a 9.1765(2)
_cell_length_b 10.6118(3)
_cell_length_c 12.1909(3)
_cell_measurement_reflns_used 70584
_cell_measurement_temperature 100
_cell_measurement_theta_max 39.39
_cell_measurement_theta_min 2.91
_cell_volume 1115.09(5)
_computing_cell_refinement 'Denzo / Scalepack (Otwinowski 1997)'
_computing_data_collection 'Collect software (Nonius, 1998)'
_computing_data_reduction 'Denzo / Scalepack (Otwinowski 1997)'
_computing_molecular_graphics 'DIAMOND (Crystal Impact GbR, 2005)'
_computing_structure_refinement 'SHELXL-97 (Sheldrick, 1997)'
_computing_structure_solution 'SHELXS-97 (Sheldrick, 1990)'
_diffrn_ambient_temperature 100
_diffrn_detector_area_resol_mean 18.18
_diffrn_measured_fraction_theta_full 0.987
_diffrn_measured_fraction_theta_max 0.987
_diffrn_measurement_device_type 'Nonius KappaCCD'
_diffrn_measurement_method 'CCD \w-scan'
_diffrn_radiation_monochromator graphite
_diffrn_radiation_source '0.3 mm focus rotating anode'
_diffrn_radiation_type MoK\a
_diffrn_radiation_wavelength 0.71073
_diffrn_reflns_av_R_equivalents 0.0413
_diffrn_reflns_av_sigmaI/netI 0.0411
_diffrn_reflns_limit_h_max 15
_diffrn_reflns_limit_h_min -16
_diffrn_reflns_limit_k_max 18
_diffrn_reflns_limit_k_min -18
_diffrn_reflns_limit_l_max 21
_diffrn_reflns_limit_l_min -21
_diffrn_reflns_number 39016
_diffrn_reflns_theta_full 39.39
_diffrn_reflns_theta_max 39.39
_diffrn_reflns_theta_min 2.92
_diffrn_standards_decay_% 0.00
_diffrn_standards_number 0
_exptl_absorpt_coefficient_mu 6.801
_exptl_absorpt_correction_T_max 0.99
_exptl_absorpt_correction_T_min 0.71
_exptl_absorpt_correction_type empirical
_exptl_absorpt_process_details 'SADABS, Bruker AXS (2004)'
_exptl_crystal_colour colorless
_exptl_crystal_density_diffrn 1.816
_exptl_crystal_density_meas ?
_exptl_crystal_density_method none
_exptl_crystal_description block
_exptl_crystal_F_000 588
_exptl_crystal_size_max 0.27
_exptl_crystal_size_mid 0.25
_exptl_crystal_size_min 0.25
_refine_diff_density_max 1.395
_refine_diff_density_min -4.212
_refine_diff_density_rms 0.178
_refine_ls_extinction_method none
_refine_ls_goodness_of_fit_ref 1.024
_refine_ls_hydrogen_treatment constr
_refine_ls_matrix_type full
_refine_ls_number_parameters 271
_refine_ls_number_reflns 13113
_refine_ls_number_restraints 0
_refine_ls_restrained_S_all 1.024
_refine_ls_R_factor_all 0.0386
_refine_ls_R_factor_gt 0.0319
_refine_ls_shift/su_max 0.006
_refine_ls_shift/su_mean 0.000
_refine_ls_structure_factor_coef Fsqd
_refine_ls_weighting_details 'calc w=1/[\s^2^(Fo^2^)+(0.0328P)^2^+1.3342P] where P=(Fo^2^+2Fc^2^)/3'
_refine_ls_weighting_scheme calc
_refine_ls_wR_factor_gt 0.0724
_refine_ls_wR_factor_ref 0.0758
_reflns_number_gt 11735
_reflns_number_total 13113
_reflns_threshold_expression I>2\s(I)
_cod_data_source_file nchem.248-s2.cif
_cod_data_source_block 6183
_cod_depositor_comments
;
The following automatic conversions were performed:

data item '_geom_angle_publ_flag' value 'N' was changed to 'n' in
accordance with the built-in table derived from the CIF Core
dictionary named 'cif_core.dic' version 2.4.5 last updated on
2014-11-21 (40 times).

data item '_geom_angle_publ_flag' value 'Y' was changed to 'y' in
accordance with the built-in table derived from the CIF Core
dictionary named 'cif_core.dic' version 2.4.5 last updated on
2014-11-21 (44 times).

data item '_geom_bond_publ_flag' value 'N' was changed to 'n' in
accordance with the built-in table derived from the CIF Core
dictionary named 'cif_core.dic' version 2.4.5 last updated on
2014-11-21 (20 times).

data item '_geom_bond_publ_flag' value 'Y' was changed to 'y' in
accordance with the built-in table derived from the CIF Core
dictionary named 'cif_core.dic' version 2.4.5 last updated on
2014-11-21 (33 times).

data item '_exptl_crystal_density_meas' value 'none' was changed to
'?' -- the value is perceived as not measured.

Automatic conversion script
Id: cif_fix_values 6909 2019-04-08 15:41:33Z antanas 
;
_cod_original_sg_symbol_H-M P-1
_cod_database_code 1551992

loop_
_symmetry_equiv_pos_as_xyz
'x, y, z'
'-x, -y, -z'

loop_
_atom_site_label
_atom_site_type_symbol
_atom_site_fract_x
_atom_site_fract_y
_atom_site_fract_z
_atom_site_U_iso_or_equiv
_atom_site_adp_type
_atom_site_occupancy
_atom_site_symmetry_multiplicity
_atom_site_calc_flag
_atom_site_refinement_flags
_atom_site_disorder_assembly
_atom_site_disorder_group
C1 C 0.6954(2) 0.7932(2) 0.63115(18) 0.0164(3) Uani 1 1 d . . .
C2 C 0.7547(2) 0.80372(19) 0.51849(18) 0.0169(3) Uani 1 1 d . . .
C11 C 0.8809(2) 0.7275(2) 0.34634(18) 0.0178(3) Uani 1 1 d . . .
C12 C 0.8814(3) 0.5962(2) 0.3953(2) 0.0213(4) Uani 1 1 d . . .
H12 H 0.8399 0.5692 0.4748 0.026 Uiso 1 1 calc R . .
C13 C 0.9440(3) 0.5060(2) 0.3249(2) 0.0227(4) Uani 1 1 d . . .
H13 H 0.9446 0.4188 0.3572 0.027 Uiso 1 1 calc R . .
C14 C 1.0059(3) 0.5470(3) 0.2054(2) 0.0239(4) Uani 1 1 d . . .
H14 H 1.0467 0.4869 0.1581 0.029 Uiso 1 1 calc R . .
C15 C 1.0065(3) 0.6780(3) 0.1570(2) 0.0236(4) Uani 1 1 d . . .
H15 H 1.0482 0.7049 0.0776 0.028 Uiso 1 1 calc R . .
C16 C 0.9447(3) 0.7688(2) 0.2273(2) 0.0210(4) Uani 1 1 d . . .
H16 H 0.9460 0.8562 0.1952 0.025 Uiso 1 1 calc R . .
C21 C 0.4790(2) 0.60375(18) 0.78324(17) 0.0150(3) Uani 1 1 d . . .
C22 C 0.6055(2) 0.52866(19) 0.80113(18) 0.0170(3) Uani 1 1 d . . .
H22 H 0.7026 0.5584 0.7641 0.020 Uiso 1 1 calc R . .
C23 C 0.5862(3) 0.4082(2) 0.8750(2) 0.0199(4) Uani 1 1 d . . .
H23 H 0.6706 0.3571 0.8863 0.024 Uiso 1 1 calc R . .
C24 C 0.4401(3) 0.3650(2) 0.9318(2) 0.0205(4) Uani 1 1 d . . .
H24 H 0.4272 0.2867 0.9834 0.025 Uiso 1 1 calc R . .
C25 C 0.3127(3) 0.4390(2) 0.9114(2) 0.0211(4) Uani 1 1 d . . .
H25 H 0.2157 0.4089 0.9482 0.025 Uiso 1 1 calc R . .
C26 C 0.3317(3) 0.5582(2) 0.8356(2) 0.0191(3) Uani 1 1 d . . .
H26 H 0.2478 0.6067 0.8199 0.023 Uiso 1 1 calc R . .
C31 C 0.4221(2) 0.88031(19) 0.78421(17) 0.0152(3) Uani 1 1 d . . .
C32 C 0.3328(3) 0.8451(2) 0.89846(19) 0.0194(4) Uani 1 1 d . . .
H32 H 0.3105 0.7592 0.9289 0.023 Uiso 1 1 calc R . .
C33 C 0.2771(3) 0.9385(2) 0.9668(2) 0.0215(4) Uani 1 1 d . . .
H33 H 0.2184 0.9148 1.0429 0.026 Uiso 1 1 calc R . .
C34 C 0.3095(3) 1.0669(2) 0.9209(2) 0.0220(4) Uani 1 1 d . . .
H34 H 0.2722 1.1292 0.9665 0.026 Uiso 1 1 calc R . .
C35 C 0.3978(3) 1.1028(2) 0.8067(2) 0.0274(5) Uani 1 1 d . . .
H35 H 0.4186 1.1890 0.7762 0.033 Uiso 1 1 calc R . .
C36 C 0.4549(3) 1.0099(2) 0.7383(2) 0.0230(4) Uani 1 1 d . . .
H36 H 0.5146 1.0337 0.6624 0.028 Uiso 1 1 calc R . .
C41 C 0.3993(2) 0.76838(19) 0.58578(17) 0.0152(3) Uani 1 1 d . . .
C42 C 0.4469(3) 0.6812(2) 0.50863(19) 0.0189(3) Uani 1 1 d . . .
H42 H 0.5296 0.6248 0.5132 0.023 Uiso 1 1 calc R . .
C43 C 0.3699(3) 0.6798(2) 0.4255(2) 0.0233(4) Uani 1 1 d . . .
H43 H 0.4014 0.6226 0.3741 0.028 Uiso 1 1 calc R . .
C44 C 0.2451(3) 0.7641(3) 0.4191(2) 0.0249(4) Uani 1 1 d . . .
H44 H 0.1938 0.7630 0.3635 0.030 Uiso 1 1 calc R . .
C45 C 0.1974(3) 0.8500(2) 0.4961(2) 0.0237(4) Uani 1 1 d . . .
H45 H 0.1143 0.9059 0.4916 0.028 Uiso 1 1 calc R . .
C46 C 0.2740(2) 0.8522(2) 0.58017(19) 0.0185(3) Uani 1 1 d . . .
H46 H 0.2417 0.9090 0.6318 0.022 Uiso 1 1 calc R . .
N1 N 0.8148(2) 0.82445(18) 0.41323(16) 0.0193(3) Uani 1 1 d . . .
P1 P 0.50204(6) 0.76318(5) 0.69385(4) 0.01339(8) Uani 1 1 d . . .
Cl1 Cl 0.98373(7) 0.81234(7) 0.85286(5) 0.02697(11) Uani 1 1 d . . .
Au1 Au 0.829323(8) 0.804796(7) 0.735843(6) 0.01630(2) Uani 1 1 d . . .

loop_
_atom_site_aniso_label
_atom_site_aniso_U_11
_atom_site_aniso_U_22
_atom_site_aniso_U_33
_atom_site_aniso_U_23
_atom_site_aniso_U_13
_atom_site_aniso_U_12
C1 0.0162(8) 0.0178(7) 0.0157(7) -0.0047(6) -0.0038(6) -0.0013(6)
C2 0.0167(8) 0.0162(7) 0.0176(8) -0.0043(6) -0.0037(6) 0.0004(6)
C11 0.0157(8) 0.0206(8) 0.0159(8) -0.0041(6) -0.0022(6) 0.0005(6)
C12 0.0233(10) 0.0211(9) 0.0179(8) -0.0041(7) -0.0030(7) 0.0005(7)
C13 0.0225(10) 0.0218(9) 0.0229(9) -0.0063(7) -0.0037(8) 0.0019(7)
C14 0.0186(9) 0.0308(11) 0.0240(10) -0.0130(8) -0.0039(8) 0.0027(8)
C15 0.0200(9) 0.0348(11) 0.0153(8) -0.0069(8) -0.0023(7) 0.0000(8)
C16 0.0191(9) 0.0256(9) 0.0165(8) -0.0032(7) -0.0026(7) -0.0002(7)
C21 0.0180(8) 0.0132(7) 0.0145(7) -0.0036(5) -0.0042(6) -0.0016(6)
C22 0.0176(8) 0.0166(7) 0.0173(8) -0.0041(6) -0.0050(6) -0.0005(6)
C23 0.0226(9) 0.0160(7) 0.0223(9) -0.0040(7) -0.0085(7) 0.0016(7)
C24 0.0255(10) 0.0162(8) 0.0210(9) -0.0013(7) -0.0088(8) -0.0042(7)
C25 0.0213(9) 0.0192(8) 0.0229(9) -0.0019(7) -0.0061(7) -0.0057(7)
C26 0.0186(9) 0.0186(8) 0.0215(9) -0.0030(7) -0.0075(7) -0.0024(6)
C31 0.0165(8) 0.0152(7) 0.0142(7) -0.0052(6) -0.0030(6) -0.0005(6)
C32 0.0233(9) 0.0175(8) 0.0157(8) -0.0042(6) -0.0014(7) -0.0018(7)
C33 0.0238(10) 0.0224(9) 0.0162(8) -0.0071(7) 0.0011(7) -0.0026(7)
C34 0.0216(9) 0.0227(9) 0.0216(9) -0.0123(7) 0.0009(7) -0.0029(7)
C35 0.0332(12) 0.0176(8) 0.0265(11) -0.0095(8) 0.0051(9) -0.0057(8)
C36 0.0294(11) 0.0172(8) 0.0179(8) -0.0051(7) 0.0035(8) -0.0050(7)
C41 0.0160(8) 0.0161(7) 0.0140(7) -0.0028(6) -0.0048(6) -0.0009(6)
C42 0.0222(9) 0.0186(8) 0.0178(8) -0.0065(6) -0.0065(7) 0.0000(7)
C43 0.0301(11) 0.0243(9) 0.0184(9) -0.0066(7) -0.0075(8) -0.0064(8)
C44 0.0268(11) 0.0310(11) 0.0195(9) -0.0006(8) -0.0113(8) -0.0081(9)
C45 0.0197(9) 0.0280(10) 0.0229(10) 0.0001(8) -0.0085(8) -0.0014(8)
C46 0.0169(8) 0.0200(8) 0.0177(8) -0.0024(6) -0.0039(6) 0.0002(6)
N1 0.0206(8) 0.0195(7) 0.0155(7) -0.0028(6) -0.0013(6) -0.0008(6)
P1 0.0141(2) 0.01331(18) 0.01308(18) -0.00386(15) -0.00325(15) -0.00016(15)
Cl1 0.0185(2) 0.0458(3) 0.0197(2) -0.0119(2) -0.00633(18) -0.0001(2)
Au1 0.01406(3) 0.02005(3) 0.01510(3) -0.00552(2) -0.00273(2) -0.00095(2)

loop_
_atom_type_symbol
_atom_type_description
_atom_type_scat_dispersion_real
_atom_type_scat_dispersion_imag
_atom_type_scat_source
C C 0.0033 0.0016 'International Tables Vol C Tables 4.2.6.8 and 6.1.1.4'
H H 0.0000 0.0000 'International Tables Vol C Tables 4.2.6.8 and 6.1.1.4'
N N 0.0061 0.0033 'International Tables Vol C Tables 4.2.6.8 and 6.1.1.4'
P P 0.1023 0.0942 'International Tables Vol C Tables 4.2.6.8 and 6.1.1.4'
Cl Cl 0.1484 0.1585 'International Tables Vol C Tables 4.2.6.8 and 6.1.1.4'
Au Au -2.0133 8.8022 'International Tables Vol C Tables 4.2.6.8 and 6.1.1.4'

loop_
_geom_angle_atom_site_label_1
_geom_angle_atom_site_label_2
_geom_angle_atom_site_label_3
_geom_angle
_geom_angle_site_symmetry_1
_geom_angle_site_symmetry_3
_geom_angle_publ_flag
C2 C1 P1 120.77(17) . . y
C2 C1 Au1 120.06(16) . . y
P1 C1 Au1 119.13(11) . . y
N1 C2 C1 174.1(2) . . y
C16 C11 C12 120.3(2) . . y
C16 C11 N1 117.0(2) . . y
C12 C11 N1 122.63(19) . . y
C13 C12 C11 119.9(2) . . y
C13 C12 H12 120.0 . . n
C11 C12 H12 120.0 . . n
C12 C13 C14 119.8(2) . . y
C12 C13 H13 120.1 . . n
C14 C13 H13 120.1 . . n
C15 C14 C13 120.1(2) . . y
C15 C14 H14 119.9 . . n
C13 C14 H14 119.9 . . n
C14 C15 C16 120.3(2) . . y
C14 C15 H15 119.9 . . n
C16 C15 H15 119.9 . . n
C15 C16 C11 119.5(2) . . y
C15 C16 H16 120.2 . . n
C11 C16 H16 120.2 . . n
C22 C21 C26 120.67(19) . . y
C22 C21 P1 120.25(16) . . y
C26 C21 P1 119.07(16) . . y
C21 C22 C23 119.8(2) . . y
C21 C22 H22 120.1 . . n
C23 C22 H22 120.1 . . n
C24 C23 C22 119.8(2) . . y
C24 C23 H23 120.1 . . n
C22 C23 H23 120.1 . . n
C23 C24 C25 120.4(2) . . y
C23 C24 H24 119.8 . . n
C25 C24 H24 119.8 . . n
C26 C25 C24 119.9(2) . . y
C26 C25 H25 120.0 . . n
C24 C25 H25 120.0 . . n
C25 C26 C21 119.3(2) . . y
C25 C26 H26 120.4 . . n
C21 C26 H26 120.4 . . n
C32 C31 C36 119.83(18) . . y
C32 C31 P1 122.01(15) . . y
C36 C31 P1 118.13(15) . . y
C33 C32 C31 120.2(2) . . y
C33 C32 H32 119.9 . . n
C31 C32 H32 119.9 . . n
C34 C33 C32 119.9(2) . . y
C34 C33 H33 120.1 . . n
C32 C33 H33 120.1 . . n
C33 C34 C35 120.27(19) . . y
C33 C34 H34 119.9 . . n
C35 C34 H34 119.9 . . n
C36 C35 C34 120.2(2) . . y
C36 C35 H35 119.9 . . n
C34 C35 H35 119.9 . . n
C35 C36 C31 119.7(2) . . y
C35 C36 H36 120.2 . . n
C31 C36 H36 120.2 . . n
C46 C41 C42 120.3(2) . . y
C46 C41 P1 122.10(16) . . y
C42 C41 P1 117.59(16) . . y
C43 C42 C41 119.8(2) . . y
C43 C42 H42 120.1 . . n
C41 C42 H42 120.1 . . n
C42 C43 C44 120.1(2) . . y
C42 C43 H43 120.0 . . n
C44 C43 H43 120.0 . . n
C45 C44 C43 120.1(2) . . y
C45 C44 H44 119.9 . . n
C43 C44 H44 119.9 . . n
C44 C45 C46 120.3(2) . . y
C44 C45 H45 119.8 . . n
C46 C45 H45 119.9 . . n
C41 C46 C45 119.4(2) . . y
C41 C46 H46 120.3 . . n
C45 C46 H46 120.3 . . n
C2 N1 C11 124.8(2) . . y
C1 P1 C31 108.21(10) . . y
C1 P1 C21 110.33(10) . . y
C31 P1 C21 108.84(9) . . y
C1 P1 C41 112.44(10) . . y
C31 P1 C41 110.48(10) . . y
C21 P1 C41 106.50(9) . . y
C1 Au1 Cl1 178.36(6) . . y

loop_
_geom_bond_atom_site_label_1
_geom_bond_atom_site_label_2
_geom_bond_distance
_geom_bond_site_symmetry_2
_geom_bond_publ_flag
C1 C2 1.313(3) . y
C1 P1 1.754(2) . y
C1 Au1 2.031(2) . y
C2 N1 1.229(3) . y
C11 C16 1.397(3) . y
C11 C12 1.400(3) . y
C11 N1 1.429(3) . y
C12 C13 1.393(3) . y
C12 H12 0.9300 . n
C13 C14 1.399(4) . y
C13 H13 0.9300 . n
C14 C15 1.395(4) . y
C14 H14 0.9300 . n
C15 C16 1.396(3) . y
C15 H15 0.9300 . n
C16 H16 0.9300 . n
C21 C22 1.391(3) . y
C21 C26 1.406(3) . y
C21 P1 1.811(2) . y
C22 C23 1.400(3) . y
C22 H22 0.9300 . n
C23 C24 1.396(3) . y
C23 H23 0.9300 . n
C24 C25 1.401(3) . y
C24 H24 0.9300 . n
C25 C26 1.399(3) . y
C25 H25 0.9300 . n
C26 H26 0.9300 . n
C31 C32 1.398(3) . y
C31 C36 1.401(3) . y
C31 P1 1.7987(19) . y
C32 C33 1.393(3) . y
C32 H32 0.9300 . n
C33 C34 1.389(3) . y
C33 H33 0.9300 . n
C34 C35 1.396(3) . y
C34 H34 0.9300 . n
C35 C36 1.392(3) . y
C35 H35 0.9300 . n
C36 H36 0.9300 . n
C41 C46 1.398(3) . y
C41 C42 1.407(3) . y
C41 P1 1.812(2) . y
C42 C43 1.392(3) . y
C42 H42 0.9300 . n
C43 C44 1.398(4) . y
C43 H43 0.9300 . n
C44 C45 1.396(4) . y
C44 H44 0.9300 . n
C45 C46 1.400(3) . y
C45 H45 0.9300 . n
C46 H46 0.9300 . n
Cl1 Au1 2.2912(6) . y
